data_4087214
loop_
_publ_author_name
'Streubel, Rainer'
'Schmer, Alexander'
'Kyri, Andreas W.'
'Schnakenburg, Gregor'

_publ_section_title
;
 1,1&#x2032;-Bifunctional Aminophosphane Complexes via N--H Bond
 Insertions of a Li/Cl Phosphinidenoid Complex and First Studies on N/P
 Mono Functionalizations
;
_journal_name_full Organometallics
_journal_paper_doi 10.1021/acs.organomet.7b00073
_journal_year 2017
_chemical_formula_moiety 'C24 H18 N O5 P W'
_chemical_formula_sum 'C24 H18 N O5 P W'
_chemical_formula_weight 615.21
_chemical_name_systematic AS-51
_space_group_crystal_system monoclinic
_space_group_IT_number 14
_space_group_name_Hall '-P 2ybc'
_space_group_name_H-M_alt 'P 1 21/c 1'
_symmetry_space_group_name_Hall '-P 2ybc'
_symmetry_space_group_name_H-M 'P 1 21/c 1'
_atom_sites_solution_hydrogens mixed
_audit_creation_date 2016-06-02
_audit_creation_method
;
Olex2 1.2
(compiled 2015.09.21 svn.r3230 for OlexSys, GUI svn.r5103)
;
_cell_angle_alpha 90
_cell_angle_beta 98.941(4)
_cell_angle_gamma 90
_cell_formula_units_Z 4
_cell_length_a 7.2639(9)
_cell_length_b 16.750(2)
_cell_length_c 18.608(2)
_cell_measurement_reflns_used 9956
_cell_measurement_temperature 100
_cell_measurement_theta_max 29.36
_cell_measurement_theta_min 2.53
_cell_volume 2236.5(5)
_computing_cell_refinement 'SAINT v8.34A (Bruker, 2013)'
_computing_data_reduction 'SAINT v8.34A (Bruker, 2013)'
_computing_molecular_graphics 'Olex2 (Dolomanov et al., 2009)'
_computing_publication_material 'Olex2 (Dolomanov et al., 2009)'
_computing_structure_refinement 'XL (Sheldrick, 2008)'
_computing_structure_solution 'XS (Sheldrick, 2008)'
_diffrn_ambient_temperature 100
_diffrn_detector_area_resol_mean 8
_diffrn_measured_fraction_theta_full 0.998
_diffrn_measured_fraction_theta_max 0.999
_diffrn_measurement_device_type 'Bruker X8-KappaApexII'
_diffrn_measurement_method 'fine slicing \w and \f scans'
_diffrn_radiation_monochromator graphite
_diffrn_radiation_type MoK\a
_diffrn_radiation_wavelength 0.71073
_diffrn_reflns_av_R_equivalents 0.0600
_diffrn_reflns_av_unetI/netI 0.0399
_diffrn_reflns_Laue_measured_fraction_full 0.998
_diffrn_reflns_Laue_measured_fraction_max 0.999
_diffrn_reflns_limit_h_max 7
_diffrn_reflns_limit_h_min -9
_diffrn_reflns_limit_k_max 22
_diffrn_reflns_limit_k_min -22
_diffrn_reflns_limit_l_max 24
_diffrn_reflns_limit_l_min -24
_diffrn_reflns_number 34435
_diffrn_reflns_point_group_measured_fraction_full 0.998
_diffrn_reflns_point_group_measured_fraction_max 0.999
_diffrn_reflns_theta_full 26.000
_diffrn_reflns_theta_max 27.998
_diffrn_reflns_theta_min 3.088
_diffrn_source 'sealed tube'
_diffrn_standards_number 0
_exptl_absorpt_coefficient_mu 5.272
_exptl_absorpt_correction_T_max 0.7459
_exptl_absorpt_correction_T_min 0.3194
_exptl_absorpt_correction_type empirical
_exptl_absorpt_process_details
;
SADABS-2014/5 (Bruker,2014/5) was used for absorption correction.
wR2(int) was 0.1228 before and 0.0703 after correction.
The Ratio of minimum to maximum transmission is 0.4282.
The \l/2 correction factor is 0.00150.
;
_exptl_crystal_colour 'clear colourless'
_exptl_crystal_colour_lustre clear
_exptl_crystal_colour_primary colourless
_exptl_crystal_density_diffrn 1.827
_exptl_crystal_description plank
_exptl_crystal_F_000 1192
_exptl_crystal_size_max 0.22
_exptl_crystal_size_mid 0.08
_exptl_crystal_size_min 0.04
_refine_diff_density_max 2.212
_refine_diff_density_min -1.336
_refine_diff_density_rms 0.140
_refine_ls_extinction_method none
_refine_ls_goodness_of_fit_ref 1.029
_refine_ls_hydrogen_treatment mixed
_refine_ls_matrix_type full
_refine_ls_number_parameters 292
_refine_ls_number_reflns 5399
_refine_ls_number_restraints 0
_refine_ls_restrained_S_all 1.029
_refine_ls_R_factor_all 0.0306
_refine_ls_R_factor_gt 0.0250
_refine_ls_shift/su_max 0.002
_refine_ls_shift/su_mean 0.000
_refine_ls_structure_factor_coef Fsqd
_refine_ls_weighting_details 'w=1/[\s^2^(Fo^2^)+(0.0327P)^2^+0.1560P] where P=(Fo^2^+2Fc^2^)/3'
_refine_ls_weighting_scheme calc
_refine_ls_wR_factor_gt 0.0614
_refine_ls_wR_factor_ref 0.0637
_reflns_Friedel_coverage 0.000
_reflns_number_gt 4763
_reflns_number_total 5399
_reflns_threshold_expression 'I > 2\s(I)'
_cod_data_source_file om7b00073_si_002.cif
_cod_data_source_block 4659f
_cod_original_cell_volume 2236.6(5)
_cod_database_code 4087214
_shelx_space_group_comment
;
The symmetry employed for this shelxl refinement is uniquely defined
by the following loop, which should always be used as a source of
symmetry information in preference to the above space-group names.
They are only intended as comments.
;
_shelx_estimated_absorpt_t_max 0.817
_shelx_estimated_absorpt_t_min 0.390
_olex2_refinement_description
;
1. Fixed Uiso
 At 1.2 times of:
  All C(H) groups, All N(H,H) groups, All P(H) groups
2.a Aromatic/amide H refined with riding coordinates:
 C3(H3), C4(H4), C5(H5), C6(H6), C7(H7), C9(H9), C10(H10), C11(H11), C12(H12),
 C13(H13), C15(H15), C16(H16), C17(H17), C18(H18), C19(H19)
2.b X=CH2 refined with riding coordinates:
 N(HA,HB)
;
_shelx_shelxl_version_number 2014/7
_olex2_submission_special_instructions 'No special instructions were received'

loop_
_space_group_symop_operation_xyz
'x, y, z'
'-x, y+1/2, -z+1/2'
'-x, -y, -z'
'x, -y-1/2, z-1/2'

loop_
_atom_site_label
_atom_site_type_symbol
_atom_site_fract_x
_atom_site_fract_y
_atom_site_fract_z
_atom_site_U_iso_or_equiv
_atom_site_adp_type
_atom_site_occupancy
_atom_site_site_symmetry_order
_atom_site_calc_flag
_atom_site_refinement_flags_posn
W W 0.33055(2) 0.36433(2) 0.58678(2) 0.01190(5) Uani 1 1 d .
P P 0.29389(10) 0.36537(4) 0.71888(5) 0.01106(16) Uani 1 1 d .
H H 0.259(4) 0.2931(18) 0.7418(16) 0.013 Uiso 1 1 d R
O1 O 0.3031(4) 0.35795(13) 0.41623(14) 0.0278(6) Uani 1 1 d .
O2 O 0.5322(3) 0.19440(13) 0.59416(14) 0.0293(6) Uani 1 1 d .
O3 O 0.7279(3) 0.44966(14) 0.60330(13) 0.0261(5) Uani 1 1 d .
O4 O 0.1346(3) 0.53391(13) 0.56485(13) 0.0257(5) Uani 1 1 d .
O5 O -0.0605(3) 0.27624(15) 0.57514(13) 0.0302(6) Uani 1 1 d .
N N 0.1035(3) 0.41688(16) 0.72854(14) 0.0193(6) Uani 1 1 d .
HA H 0.1032 0.4479 0.7667 0.023 Uiso 1 1 calc R
HB H 0.0030 0.4131 0.6955 0.023 Uiso 1 1 calc R
C1 C 0.4697(4) 0.39306(16) 0.80255(16) 0.0111(6) Uani 1 1 d .
C2 C 0.5763(4) 0.46887(16) 0.78960(15) 0.0109(6) Uani 1 1 d .
C3 C 0.4918(4) 0.53196(17) 0.74841(16) 0.0141(6) Uani 1 1 d .
H3 H 0.3663 0.5269 0.7252 0.017 Uiso 1 1 calc R
C4 C 0.5876(4) 0.60193(18) 0.74066(17) 0.0173(6) Uani 1 1 d .
H4 H 0.5277 0.6445 0.7124 0.021 Uiso 1 1 calc R
C5 C 0.7710(4) 0.61005(18) 0.77405(18) 0.0192(7) Uani 1 1 d .
H5 H 0.8375 0.6578 0.7680 0.023 Uiso 1 1 calc R
C6 C 0.8571(4) 0.54876(18) 0.81609(18) 0.0177(6) Uani 1 1 d .
H6 H 0.9823 0.5546 0.8395 0.021 Uiso 1 1 calc R
C7 C 0.7610(4) 0.47854(17) 0.82426(16) 0.0139(6) Uani 1 1 d .
H7 H 0.8206 0.4367 0.8535 0.017 Uiso 1 1 calc R
C8 C 0.6042(4) 0.32113(16) 0.81472(16) 0.0128(6) Uani 1 1 d .
C9 C 0.7004(4) 0.29916(18) 0.75841(17) 0.0155(6) Uani 1 1 d .
H9 H 0.6823 0.3288 0.7144 0.019 Uiso 1 1 calc R
C10 C 0.8222(4) 0.23464(18) 0.76564(17) 0.0178(6) Uani 1 1 d .
H10 H 0.8838 0.2197 0.7262 0.021 Uiso 1 1 calc R
C11 C 0.8539(4) 0.19214(18) 0.82999(18) 0.0185(7) Uani 1 1 d .
H11 H 0.9370 0.1480 0.8351 0.022 Uiso 1 1 calc R
C12 C 0.7633(4) 0.21453(18) 0.88713(17) 0.0178(6) Uani 1 1 d .
H12 H 0.7854 0.1860 0.9317 0.021 Uiso 1 1 calc R
C13 C 0.6397(4) 0.27890(17) 0.87938(17) 0.0165(6) Uani 1 1 d .
H13 H 0.5791 0.2940 0.9190 0.020 Uiso 1 1 calc R
C14 C 0.3574(4) 0.40396(17) 0.86563(16) 0.0125(6) Uani 1 1 d .
C15 C 0.3637(4) 0.47526(18) 0.90496(16) 0.0154(6) Uani 1 1 d .
H15 H 0.4369 0.5185 0.8923 0.019 Uiso 1 1 calc R
C16 C 0.2639(4) 0.48324(19) 0.96239(17) 0.0197(7) Uani 1 1 d .
H16 H 0.2696 0.5321 0.9886 0.024 Uiso 1 1 calc R
C17 C 0.1566(4) 0.4215(2) 0.98204(17) 0.0202(7) Uani 1 1 d .
H17 H 0.0901 0.4274 1.0218 0.024 Uiso 1 1 calc R
C18 C 0.1470(4) 0.35076(19) 0.94311(18) 0.0185(7) Uani 1 1 d .
H18 H 0.0719 0.3081 0.9558 0.022 Uiso 1 1 calc R
C19 C 0.2462(4) 0.34184(19) 0.88583(17) 0.0159(6) Uani 1 1 d .
H19 H 0.2390 0.2929 0.8598 0.019 Uiso 1 1 calc R
C20 C 0.3163(5) 0.36032(16) 0.47808(19) 0.0179(7) Uani 1 1 d .
C21 C 0.4613(4) 0.25454(18) 0.59381(17) 0.0175(6) Uani 1 1 d .
C22 C 0.5854(4) 0.41963(18) 0.59839(17) 0.0175(6) Uani 1 1 d .
C23 C 0.2053(4) 0.47321(19) 0.57418(16) 0.0178(6) Uani 1 1 d .
C24 C 0.0791(4) 0.30812(19) 0.57840(16) 0.0179(6) Uani 1 1 d .

loop_
_atom_site_aniso_label
_atom_site_aniso_U_11
_atom_site_aniso_U_22
_atom_site_aniso_U_33
_atom_site_aniso_U_23
_atom_site_aniso_U_13
_atom_site_aniso_U_12
W 0.01399(7) 0.01170(8) 0.00996(8) -0.00111(4) 0.00174(5) 0.00021(4)
P 0.0112(3) 0.0105(4) 0.0114(4) -0.0008(3) 0.0013(3) -0.0007(2)
O1 0.0398(15) 0.0286(14) 0.0154(14) -0.0025(10) 0.0055(11) 0.0001(10)
O2 0.0336(13) 0.0181(13) 0.0358(15) -0.0037(11) 0.0039(11) 0.0070(10)
O3 0.0189(11) 0.0298(14) 0.0298(14) 0.0047(11) 0.0044(10) -0.0045(10)
O4 0.0315(12) 0.0161(12) 0.0271(14) -0.0029(10) -0.0027(10) 0.0049(10)
O5 0.0229(12) 0.0387(15) 0.0291(15) -0.0078(11) 0.0044(10) -0.0115(10)
N 0.0130(11) 0.0284(15) 0.0153(14) -0.0059(11) -0.0017(10) 0.0038(10)
C1 0.0120(12) 0.0098(14) 0.0105(15) 0.0013(11) -0.0010(11) -0.0007(10)
C2 0.0143(13) 0.0098(14) 0.0089(15) -0.0005(11) 0.0023(11) -0.0013(10)
C3 0.0146(13) 0.0141(14) 0.0126(16) -0.0009(12) -0.0008(11) 0.0019(11)
C4 0.0216(14) 0.0116(15) 0.0194(17) 0.0037(12) 0.0052(12) 0.0028(12)
C5 0.0198(15) 0.0110(15) 0.029(2) -0.0003(13) 0.0092(13) -0.0047(11)
C6 0.0120(13) 0.0179(16) 0.0228(18) -0.0042(13) 0.0009(12) -0.0023(11)
C7 0.0138(13) 0.0142(15) 0.0134(16) 0.0022(12) 0.0013(11) 0.0028(11)
C8 0.0107(12) 0.0084(13) 0.0185(16) 0.0006(12) -0.0006(11) 0.0000(10)
C9 0.0141(13) 0.0174(15) 0.0148(16) 0.0044(12) 0.0015(11) 0.0010(11)
C10 0.0143(13) 0.0183(16) 0.0210(18) -0.0027(13) 0.0037(12) 0.0034(11)
C11 0.0150(13) 0.0120(15) 0.0269(19) 0.0010(13) -0.0020(12) 0.0037(11)
C12 0.0194(14) 0.0128(15) 0.0188(17) 0.0035(12) -0.0047(12) -0.0018(11)
C13 0.0180(14) 0.0144(15) 0.0165(17) -0.0011(12) 0.0008(12) 0.0008(11)
C14 0.0129(12) 0.0152(15) 0.0091(15) 0.0032(11) -0.0001(10) 0.0023(11)
C15 0.0130(13) 0.0154(15) 0.0177(17) -0.0025(12) 0.0020(11) -0.0005(11)
C16 0.0178(14) 0.0237(17) 0.0172(17) -0.0056(13) 0.0018(12) 0.0019(12)
C17 0.0160(14) 0.0333(19) 0.0120(16) 0.0004(14) 0.0042(12) 0.0050(12)
C18 0.0163(14) 0.0257(17) 0.0133(17) 0.0064(13) 0.0023(12) -0.0013(12)
C19 0.0176(14) 0.0153(15) 0.0142(17) 0.0006(12) 0.0012(12) -0.0004(12)
C20 0.0225(16) 0.0122(16) 0.0180(19) -0.0017(12) -0.0002(13) 0.0018(11)
C21 0.0205(15) 0.0164(16) 0.0160(17) -0.0022(12) 0.0040(12) -0.0016(12)
C22 0.0216(15) 0.0182(16) 0.0128(16) 0.0045(12) 0.0031(12) 0.0053(12)
C23 0.0211(15) 0.0185(16) 0.0129(16) -0.0027(13) 0.0000(12) -0.0020(12)
C24 0.0212(15) 0.0210(17) 0.0119(16) -0.0037(13) 0.0035(12) 0.0016(12)

loop_
_atom_type_symbol
_atom_type_description
_atom_type_scat_dispersion_real
_atom_type_scat_dispersion_imag
_atom_type_scat_source
C C 0.0033 0.0016 'International Tables Vol C Tables 4.2.6.8 and 6.1.1.4'
H H 0.0000 0.0000 'International Tables Vol C Tables 4.2.6.8 and 6.1.1.4'
N N 0.0061 0.0033 'International Tables Vol C Tables 4.2.6.8 and 6.1.1.4'
O O 0.0106 0.0060 'International Tables Vol C Tables 4.2.6.8 and 6.1.1.4'
P P 0.1023 0.0942 'International Tables Vol C Tables 4.2.6.8 and 6.1.1.4'
W W -0.8490 6.8722 'International Tables Vol C Tables 4.2.6.8 and 6.1.1.4'

loop_
_geom_angle_atom_site_label_1
_geom_angle_atom_site_label_2
_geom_angle_atom_site_label_3
_geom_angle
C20 W P 170.95(9)
C20 W C21 89.15(12)
C20 W C22 91.46(13)
C20 W C23 87.82(12)
C20 W C24 90.12(13)
C21 W P 93.55(9)
C22 W P 97.18(9)
C22 W C21 89.81(11)
C23 W P 89.60(9)
C23 W C21 176.81(12)
C23 W C22 89.29(12)
C23 W C24 91.48(12)
C24 W P 81.27(9)
C24 W C21 89.51(12)
C24 W C22 178.27(12)
W P H 111.3(13)
N P W 109.00(10)
N P H 103.8(13)
N P C1 104.34(13)
C1 P W 129.75(9)
C1 P H 95.5(13)
P N HA 120.0
P N HB 120.0
HA N HB 120.0
C2 C1 P 111.38(19)
C2 C1 C8 110.3(2)
C2 C1 C14 111.3(2)
C8 C1 P 104.91(18)
C14 C1 P 106.46(18)
C14 C1 C8 112.2(2)
C3 C2 C1 121.9(2)
C3 C2 C7 118.3(3)
C7 C2 C1 119.7(2)
C2 C3 H3 119.5
C4 C3 C2 121.1(3)
C4 C3 H3 119.5
C3 C4 H4 120.0
C3 C4 C5 120.0(3)
C5 C4 H4 120.0
C4 C5 H5 120.0
C6 C5 C4 120.0(3)
C6 C5 H5 120.0
C5 C6 H6 120.0
C5 C6 C7 120.1(3)
C7 C6 H6 120.0
C2 C7 H7 119.7
C6 C7 C2 120.5(3)
C6 C7 H7 119.7
C9 C8 C1 118.3(3)
C13 C8 C1 123.6(3)
C13 C8 C9 118.0(3)
C8 C9 H9 119.4
C10 C9 C8 121.2(3)
C10 C9 H9 119.4
C9 C10 H10 119.9
C11 C10 C9 120.2(3)
C11 C10 H10 119.9
C10 C11 H11 120.3
C10 C11 C12 119.4(3)
C12 C11 H11 120.3
C11 C12 H12 119.9
C11 C12 C13 120.3(3)
C13 C12 H12 119.9
C8 C13 C12 120.9(3)
C8 C13 H13 119.5
C12 C13 H13 119.5
C15 C14 C1 121.4(3)
C15 C14 C19 117.8(3)
C19 C14 C1 120.7(3)
C14 C15 H15 119.8
C16 C15 C14 120.4(3)
C16 C15 H15 119.8
C15 C16 H16 119.4
C17 C16 C15 121.1(3)
C17 C16 H16 119.4
C16 C17 H17 120.4
C16 C17 C18 119.2(3)
C18 C17 H17 120.4
C17 C18 H18 119.8
C17 C18 C19 120.3(3)
C19 C18 H18 119.8
C14 C19 H19 119.5
C18 C19 C14 121.1(3)
C18 C19 H19 119.5
O1 C20 W 178.1(3)
O2 C21 W 176.7(3)
O3 C22 W 178.4(3)
O4 C23 W 177.9(3)
O5 C24 W 178.6(3)

loop_
_geom_bond_atom_site_label_1
_geom_bond_atom_site_label_2
_geom_bond_distance
W P 2.5132(9)
W C20 2.010(4)
W C21 2.065(3)
W C22 2.051(3)
W C23 2.035(3)
W C24 2.039(3)
P H 1.32(3)
P N 1.664(2)
P C1 1.911(3)
O1 C20 1.141(4)
O2 C21 1.131(4)
O3 C22 1.141(4)
O4 C23 1.140(4)
O5 C24 1.139(4)
N HA 0.8800
N HB 0.8800
C1 C2 1.526(4)
C1 C8 1.545(4)
C1 C14 1.541(4)
C2 C3 1.391(4)
C2 C7 1.405(4)
C3 H3 0.9500
C3 C4 1.382(4)
C4 H4 0.9500
C4 C5 1.387(4)
C5 H5 0.9500
C5 C6 1.380(4)
C6 H6 0.9500
C6 C7 1.388(4)
C7 H7 0.9500
C8 C9 1.397(4)
C8 C13 1.385(4)
C9 H9 0.9500
C9 C10 1.390(4)
C10 H10 0.9500
C10 C11 1.381(4)
C11 H11 0.9500
C11 C12 1.386(4)
C12 H12 0.9500
C12 C13 1.396(4)
C13 H13 0.9500
C14 C15 1.398(4)
C14 C19 1.403(4)
C15 H15 0.9500
C15 C16 1.388(4)
C16 H16 0.9500
C16 C17 1.378(4)
C17 H17 0.9500
C17 C18 1.385(4)
C18 H18 0.9500
C18 C19 1.385(5)
C19 H19 0.9500

loop_
_geom_torsion_atom_site_label_1
_geom_torsion_atom_site_label_2
_geom_torsion_atom_site_label_3
_geom_torsion_atom_site_label_4
_geom_torsion
P C1 C2 C3 36.1(3)
P C1 C2 C7 -148.7(2)
P C1 C8 C9 58.2(3)
P C1 C8 C13 -124.2(3)
P C1 C14 C15 -123.3(2)
P C1 C14 C19 57.3(3)
C1 C2 C3 C4 176.3(3)
C1 C2 C7 C6 -176.7(3)
C1 C8 C9 C10 -179.5(3)
C1 C8 C13 C12 -179.8(3)
C1 C14 C15 C16 -178.9(3)
C1 C14 C19 C18 179.1(3)
C2 C1 C8 C9 -61.9(3)
C2 C1 C8 C13 115.8(3)
C2 C1 C14 C15 -1.8(4)
C2 C1 C14 C19 178.8(2)
C2 C3 C4 C5 0.2(5)
C3 C2 C7 C6 -1.3(4)
C3 C4 C5 C6 -1.1(5)
C4 C5 C6 C7 0.8(5)
C5 C6 C7 C2 0.4(5)
C7 C2 C3 C4 1.0(4)
C8 C1 C2 C3 152.2(3)
C8 C1 C2 C7 -32.6(4)
C8 C1 C14 C15 122.4(3)
C8 C1 C14 C19 -57.0(3)
C8 C9 C10 C11 -1.7(4)
C9 C8 C13 C12 -2.2(4)
C9 C10 C11 C12 -0.1(4)
C10 C11 C12 C13 0.7(4)
C11 C12 C13 C8 0.5(4)
C13 C8 C9 C10 2.8(4)
C14 C1 C2 C3 -82.5(3)
C14 C1 C2 C7 92.7(3)
C14 C1 C8 C9 173.4(2)
C14 C1 C8 C13 -9.0(4)
C14 C15 C16 C17 0.0(4)
C15 C14 C19 C18 -0.3(4)
C15 C16 C17 C18 -0.8(5)
C16 C17 C18 C19 1.0(5)
C17 C18 C19 C14 -0.4(5)
C19 C14 C15 C16 0.5(4)
